data_7227904
loop_
_publ_author_name
'Gupta, Anoop K.'
'Tomar, Kapil'
'Bharadwaj, Parimal K.'

_publ_section_title
;
 Cd(ii) coordination polymers constructed with a flexible carboxylate
 linker and pyridyl co-linkers: variation in the network topologies and
 photoluminescence properties
;
_journal_issue 16
_journal_name_full CrystEngComm
_journal_page_first 2253
_journal_paper_doi 10.1039/C7CE00156H
_journal_volume 19
_journal_year 2017
_chemical_formula_moiety 'C32 H28 Cd3 O20, 6(H2 O)'
_chemical_formula_sum 'C32 H40 Cd3 O26'
_chemical_formula_weight 1177.87
_space_group_crystal_system orthorhombic
_space_group_IT_number 19
_space_group_name_Hall 'P 2ac 2ab'
_space_group_name_H-M_alt 'P 21 21 21'
_symmetry_space_group_name_Hall 'P 2ac 2ab'
_symmetry_space_group_name_H-M 'P 21 21 21'
_atom_sites_solution_hydrogens mixed
_atom_sites_solution_primary direct
_atom_sites_solution_secondary difmap
_audit_creation_method SHELXL-2016/4
_audit_update_record
;
2017-01-17 deposited with the CCDC.
2017-03-21 downloaded from the CCDC.
;
_cell_angle_alpha 90.000(5)
_cell_angle_beta 90.000(5)
_cell_angle_gamma 90.000(5)
_cell_formula_units_Z 4
_cell_length_a 9.995(5)
_cell_length_b 18.248(5)
_cell_length_c 22.570(5)
_cell_measurement_reflns_used 153
_cell_measurement_temperature 100(2)
_cell_measurement_theta_max 25.50
_cell_measurement_theta_min 2.23
_cell_volume 4117(3)
_computing_cell_refinement 'SAINT 6.45 ( Bruker, 2003)'
_computing_data_collection 'SMART 5.628 (Bruker, 2003)'
_computing_data_reduction 'SAINT 6.45 ( Bruker, 2003)'
_computing_molecular_graphics 'DIAMOND 2.1e'
_computing_structure_refinement 'SHELXL-2016/4 (Sheldrick, 2016)'
_computing_structure_solution 'SHELXT 2014/4 (Sheldrick, 2014)'
_diffrn_ambient_temperature 100(2)
_diffrn_measured_fraction_theta_full 0.999
_diffrn_measured_fraction_theta_max 0.999
_diffrn_measurement_device_type 'BRUKER SMART APEX'
_diffrn_measurement_method /w-scans
_diffrn_radiation_type MoK\a
_diffrn_radiation_wavelength 0.71069
_diffrn_reflns_av_R_equivalents 0.0518
_diffrn_reflns_av_unetI/netI 0.0494
_diffrn_reflns_Laue_measured_fraction_full 0.999
_diffrn_reflns_Laue_measured_fraction_max 0.999
_diffrn_reflns_limit_h_max 12
_diffrn_reflns_limit_h_min -12
_diffrn_reflns_limit_k_max 22
_diffrn_reflns_limit_k_min -22
_diffrn_reflns_limit_l_max 27
_diffrn_reflns_limit_l_min -27
_diffrn_reflns_number 32964
_diffrn_reflns_point_group_measured_fraction_full 0.999
_diffrn_reflns_point_group_measured_fraction_max 0.999
_diffrn_reflns_theta_full 25.240
_diffrn_reflns_theta_max 25.499
_diffrn_reflns_theta_min 2.232
_diffrn_source 'fine-focus sealed tube'
_exptl_absorpt_coefficient_mu 1.630
_exptl_absorpt_correction_T_max 0.801
_exptl_absorpt_correction_T_min 0.690
_exptl_absorpt_correction_type empirical
_exptl_absorpt_process_details SADABS
_exptl_crystal_colour colorless
_exptl_crystal_density_diffrn 1.900
_exptl_crystal_density_method 'not measured'
_exptl_crystal_description Block
_exptl_crystal_F_000 2336
_exptl_crystal_size_max 0.260
_exptl_crystal_size_mid 0.190
_exptl_crystal_size_min 0.140
_refine_diff_density_max 1.257
_refine_diff_density_min -0.845
_refine_diff_density_rms 0.136
_refine_ls_abs_structure_details
;
 Flack x determined using 2666 quotients [(I+)-(I-)]/[(I+)+(I-)]
 (Parsons, Flack and Wagner, Acta Cryst. B69 (2013) 249-259).
;
_refine_ls_abs_structure_Flack -0.001(11)
_refine_ls_extinction_method none
_refine_ls_goodness_of_fit_ref 1.080
_refine_ls_hydrogen_treatment constr
_refine_ls_matrix_type full
_refine_ls_number_parameters 543
_refine_ls_number_reflns 7661
_refine_ls_number_restraints 0
_refine_ls_restrained_S_all 1.080
_refine_ls_R_factor_all 0.0511
_refine_ls_R_factor_gt 0.0388
_refine_ls_shift/su_max 0.003
_refine_ls_shift/su_mean 0.000
_refine_ls_structure_factor_coef Fsqd
_refine_ls_weighting_details 'w=1/[\s^2^(Fo^2^)+(0.0508P)^2^+6.7770P] where P=(Fo^2^+2Fc^2^)/3'
_refine_ls_weighting_scheme calc
_refine_ls_wR_factor_gt 0.0900
_refine_ls_wR_factor_ref 0.0972
_reflns_Friedel_coverage 0.788
_reflns_Friedel_fraction_full 1.000
_reflns_Friedel_fraction_max 1.000
_reflns_number_gt 6666
_reflns_number_total 7661
_reflns_threshold_expression 'I > 2\s(I)'
_cod_data_source_file c7ce00156h2.cif
_cod_data_source_block Complex1
_cod_depositor_comments 'Adding full bibliography for 7227900--7227905.cif.'
_cod_database_code 7227904
_shelx_shelxl_version_number 2016/4
_shelx_space_group_comment
;
The symmetry employed for this shelxl refinement is uniquely defined
by the following loop, which should always be used as a source of
symmetry information in preference to the above space-group names.
They are only intended as comments.
;
_shelx_estimated_absorpt_t_min 0.671
_shelx_estimated_absorpt_t_max 0.800

loop_
_space_group_symop_operation_xyz
'x, y, z'
'-x+1/2, -y, z+1/2'
'x+1/2, -y+1/2, -z'
'-x, y+1/2, -z+1/2'

loop_
_atom_site_label
_atom_site_type_symbol
_atom_site_fract_x
_atom_site_fract_y
_atom_site_fract_z
_atom_site_U_iso_or_equiv
_atom_site_adp_type
_atom_site_occupancy
_atom_site_site_symmetry_order
_atom_site_calc_flag
_atom_site_refinement_flags_posn
_atom_site_refinement_flags_adp
CD1 Cd 1.13441(7) 0.33706(3) 0.80164(3) 0.01637(17) Uani 1 1 d . .
CD2 Cd -0.63832(7) -0.07283(3) 0.69635(3) 0.01476(16) Uani 1 1 d . .
CD3 Cd 0.25863(6) 0.14195(3) 0.77340(3) 0.01461(16) Uani 1 1 d . .
O19 O -0.5929(6) 0.0541(3) 0.7409(3) 0.0159(15) Uani 1 1 d . .
O26 O 0.5784(6) 0.1933(3) 0.6194(3) 0.0131(13) Uani 1 1 d . .
O8 O 1.0686(6) 0.2082(3) 0.7760(3) 0.0185(15) Uani 1 1 d . .
O13 O 0.2152(6) 0.1397(3) 0.6622(3) 0.0203(15) Uani 1 1 d . .
O14 O 0.1421(6) 0.0390(3) 0.8145(3) 0.0159(14) Uani 1 1 d . .
O12 O 0.3444(6) 0.2216(3) 0.7073(3) 0.0168(14) Uani 1 1 d . .
O15 O 0.2885(7) 0.0989(4) 0.8677(3) 0.0269(17) Uani 1 1 d . .
O25 O -0.1049(6) 0.0623(3) 0.8993(3) 0.0198(15) Uani 1 1 d . .
C7 C 0.7112(9) 0.0939(5) 0.6480(4) 0.014(2) Uani 1 1 d . .
H7 H 0.652806 0.063462 0.627442 0.017 Uiso 1 1 calc R U
C29 C -0.3951(8) 0.0751(4) 0.7989(4) 0.0133(18) Uani 1 1 d . .
C27 C -0.3240(9) 0.1955(5) 0.8310(4) 0.0121(19) Uani 1 1 d . .
C28 C -0.4084(9) 0.1513(5) 0.7969(4) 0.0144(19) Uani 1 1 d . .
H28 H -0.473298 0.172647 0.772982 0.017 Uiso 1 1 calc R U
C15 C 0.2988(9) 0.2408(5) 0.6045(4) 0.017(2) Uani 1 1 d . .
C2 C 0.8206(9) 0.0643(5) 0.6778(4) 0.016(2) Uani 1 1 d . .
C17 C 0.2028(9) 0.0485(5) 0.8623(5) 0.019(2) Uani 1 1 d . .
C18 C 0.1777(10) 0.0011(5) 0.9148(4) 0.022(2) Uani 1 1 d . .
C6 C 0.6894(9) 0.1700(5) 0.6492(4) 0.015(2) Uani 1 1 d . .
C32 C -0.4887(9) 0.0270(4) 0.7637(4) 0.0116(19) Uani 1 1 d . .
C22 C 0.0359(11) -0.0640(5) 0.9829(5) 0.028(3) Uani 1 1 d . .
H22 H -0.048643 -0.080389 0.993850 0.033 Uiso 1 1 calc R U
C11 C 0.4149(11) 0.3208(5) 0.5384(5) 0.023(2) Uani 1 1 d . .
H11 H 0.492152 0.345628 0.527356 0.028 Uiso 1 1 calc R U
C30 C -0.2946(9) 0.0443(5) 0.8328(4) 0.015(2) Uani 1 1 d . .
H30 H -0.285050 -0.006344 0.833809 0.018 Uiso 1 1 calc R U
C8 C 0.9764(9) 0.2347(5) 0.7433(4) 0.016(2) Uani 1 1 d . .
C3 C 0.9067(9) 0.1095(5) 0.7087(4) 0.015(2) Uani 1 1 d . .
H3 H 0.978496 0.089370 0.729262 0.018 Uiso 1 1 calc R U
C26 C -0.2243(9) 0.1639(5) 0.8645(4) 0.017(2) Uani 1 1 d . .
H26 H -0.167157 0.193133 0.886805 0.020 Uiso 1 1 calc R U
C4 C 0.8865(9) 0.1852(5) 0.7093(4) 0.017(2) Uani 1 1 d . .
C16 C 0.2875(9) 0.1964(5) 0.6607(4) 0.017(2) Uani 1 1 d . .
C23 C 0.0530(10) -0.0260(5) 0.9295(4) 0.020(2) Uani 1 1 d . .
C9 C 0.5435(9) 0.2704(5) 0.6232(4) 0.016(2) Uani 1 1 d . .
H9A H 0.613389 0.300310 0.605733 0.020 Uiso 1 1 calc R U
H9B H 0.531821 0.284933 0.664169 0.020 Uiso 1 1 calc R U
C24 C -0.0693(9) -0.0138(5) 0.8923(5) 0.019(2) Uani 1 1 d . .
H24A H -0.050535 -0.024679 0.851077 0.023 Uiso 1 1 calc R U
H24B H -0.141790 -0.045139 0.905554 0.023 Uiso 1 1 calc R U
C10 C 0.4150(9) 0.2795(4) 0.5896(4) 0.013(2) Uani 1 1 d . .
C25 C -0.2091(9) 0.0874(5) 0.8648(4) 0.015(2) Uani 1 1 d . .
C19 C 0.2850(11) -0.0130(7) 0.9537(5) 0.038(3) Uani 1 1 d . .
H19 H 0.369140 0.005766 0.944836 0.045 Uiso 1 1 calc R U
C12 C 0.2998(10) 0.3260(6) 0.5026(5) 0.026(2) Uani 1 1 d . .
H12 H 0.299894 0.355168 0.468823 0.032 Uiso 1 1 calc R U
C13 C 0.1893(12) 0.2879(6) 0.5182(5) 0.030(3) Uani 1 1 d . .
H13 H 0.113490 0.290669 0.494448 0.035 Uiso 1 1 calc R U
C20 C 0.2684(12) -0.0537(7) 1.0043(5) 0.044(3) Uani 1 1 d . .
H20 H 0.341845 -0.065103 1.027830 0.053 Uiso 1 1 calc R U
C5 C 0.7765(9) 0.2160(5) 0.6784(4) 0.016(2) Uani 1 1 d . .
H5 H 0.763255 0.266399 0.677890 0.019 Uiso 1 1 calc R U
C21 C 0.1453(12) -0.0772(6) 1.0197(5) 0.040(3) Uani 1 1 d . .
H21 H 0.133293 -0.102397 1.055157 0.047 Uiso 1 1 calc R U
C14 C 0.1862(10) 0.2448(5) 0.5689(4) 0.023(2) Uani 1 1 d . .
H14 H 0.109258 0.218917 0.578778 0.027 Uiso 1 1 calc R U
C31 C -0.3370(10) 0.2777(5) 0.8269(4) 0.018(2) Uani 1 1 d . .
C1 C 0.8418(9) -0.0165(4) 0.6779(4) 0.015(2) Uani 1 1 d . .
O16 O -0.4346(6) 0.3043(3) 0.7989(3) 0.0214(15) Uani 1 1 d . .
O11 O 0.7582(6) -0.0589(3) 0.6553(3) 0.0205(15) Uani 1 1 d . .
O17 O -0.2506(7) 0.3194(3) 0.8507(3) 0.0238(15) Uani 1 1 d . .
O10 O 0.9455(6) -0.0412(3) 0.7036(3) 0.0187(15) Uani 1 1 d . .
O24 O 1.2667(6) 0.3616(3) 0.7225(3) 0.0195(13) Uani 1 1 d . .
H24C H 1.319934 0.396587 0.730990 0.029 Uiso 1 1 d R U
H24D H 1.218138 0.374111 0.693100 0.029 Uiso 1 1 d R U
O22 O -0.7712(6) -0.0944(3) 0.7765(3) 0.0197(14) Uani 1 1 d . .
H22A H -0.839169 -0.122242 0.766908 0.030 Uiso 1 1 d R U
H22B H -0.802690 -0.053248 0.790583 0.030 Uiso 1 1 d R U
O20 O -0.4975(7) -0.0486(3) 0.6197(3) 0.0213(15) Uani 1 1 d . .
H20A H -0.505157 -0.081775 0.593176 0.032 Uiso 1 1 d R U
H20B H -0.416740 -0.047791 0.632275 0.032 Uiso 1 1 d R U
O21 O -0.8108(6) -0.0091(3) 0.6538(3) 0.0188(15) Uani 1 1 d . .
H21A H -0.806822 -0.013286 0.616239 0.028 Uiso 1 1 d R U
H21B H -0.804165 0.036024 0.663183 0.028 Uiso 1 1 d R U
O23 O 1.0117(7) 0.3196(4) 0.8848(3) 0.0267(17) Uani 1 1 d . .
H23A H 1.024336 0.276364 0.897963 0.040 Uiso 1 1 d R U
H23B H 0.929051 0.325119 0.876445 0.040 Uiso 1 1 d R U
O18 O -0.4587(6) -0.0386(3) 0.7568(3) 0.0183(15) Uani 1 1 d . .
O9 O 0.9608(6) 0.3034(3) 0.7395(3) 0.0238(17) Uani 1 1 d . .
O27 O 1.3147(6) 0.2619(3) 0.8314(3) 0.0183(15) Uani 1 1 d . .
O1W O 0.5274(11) 0.8767(4) 0.5126(3) 0.070(3) Uani 1 1 d G .
H1WA H 0.557477 0.916023 0.497443 0.105 Uiso 1 1 d G U
H1WB H 0.443466 0.874183 0.506893 0.105 Uiso 1 1 d G U
O2W O 0.0809(17) 0.2490(8) 0.9851(6) 0.319(19) Uani 1 1 d G .
H2WA H 0.006825 0.240562 0.967861 0.479 Uiso 1 1 d G U
H2WB H 0.144535 0.244022 0.960451 0.479 Uiso 1 1 d G U
O3W O 0.4832(19) 0.1267(6) 0.9567(6) 0.193(9) Uani 1 1 d G .
H3WA H 0.567643 0.123060 0.953500 0.289 Uiso 1 1 d G U
H3WB H 0.464074 0.148670 0.988860 0.289 Uiso 1 1 d G U
O4W O 0.6730(10) 0.7534(5) 0.5508(3) 0.290(18) Uani 1 1 d G .
H4WA H 0.635285 0.716083 0.535642 0.435 Uiso 1 1 d G U
H4WB H 0.614446 0.780282 0.567322 0.435 Uiso 1 1 d G U
O7W O 0.0339(12) 0.9357(6) 0.5564(5) 0.46(3) Uani 1 1 d G .
H7WA H -0.043822 0.942905 0.542305 0.695 Uiso 1 1 d G U
H7WB H 0.081328 0.973875 0.551444 0.695 Uiso 1 1 d G U
O1 O 0.237(4) 0.1723(9) 0.0143(6) 0.54(4) Uani 1 1 d G .
H1A H 0.187831 0.134408 0.015830 0.817 Uiso 1 1 d G U
H1B H 0.302761 0.164408 -0.008730 0.817 Uiso 1 1 d G U

loop_
_atom_site_aniso_label
_atom_site_aniso_U_11
_atom_site_aniso_U_22
_atom_site_aniso_U_33
_atom_site_aniso_U_23
_atom_site_aniso_U_13
_atom_site_aniso_U_12
CD1 0.0144(3) 0.0082(3) 0.0265(4) -0.0016(3) -0.0008(4) -0.0007(3)
CD2 0.0141(3) 0.0095(3) 0.0207(4) -0.0019(3) -0.0018(4) 0.0003(3)
CD3 0.0146(3) 0.0105(3) 0.0188(3) 0.0023(3) -0.0002(3) 0.0015(3)
O19 0.021(3) 0.009(3) 0.018(4) -0.001(3) -0.009(3) 0.001(3)
O26 0.011(3) 0.013(3) 0.015(3) -0.002(3) -0.002(3) 0.005(3)
O8 0.013(3) 0.018(3) 0.025(4) -0.003(3) -0.004(3) 0.000(3)
O13 0.016(3) 0.011(3) 0.033(4) 0.002(3) -0.003(3) 0.000(3)
O14 0.016(3) 0.021(3) 0.011(3) 0.002(3) -0.002(3) -0.001(3)
O12 0.020(3) 0.012(3) 0.019(4) 0.000(3) -0.001(3) -0.004(3)
O15 0.031(4) 0.024(4) 0.026(4) 0.003(3) -0.005(3) -0.011(3)
O25 0.026(4) 0.006(3) 0.027(4) 0.001(3) -0.012(3) 0.000(3)
C7 0.011(5) 0.015(4) 0.015(5) -0.003(4) 0.007(4) 0.002(4)
C29 0.016(4) 0.011(4) 0.013(5) 0.000(4) 0.006(4) 0.002(3)
C27 0.013(5) 0.009(4) 0.015(5) 0.003(4) -0.001(4) -0.002(4)
C28 0.013(4) 0.020(5) 0.011(5) 0.000(4) 0.002(4) -0.001(4)
C15 0.016(5) 0.011(4) 0.024(5) -0.002(4) 0.001(4) 0.000(4)
C2 0.016(5) 0.020(5) 0.012(5) 0.000(4) 0.010(4) 0.003(4)
C17 0.013(5) 0.010(4) 0.034(6) 0.000(4) 0.000(5) 0.003(4)
C18 0.026(6) 0.021(5) 0.018(5) 0.005(4) -0.006(5) 0.006(4)
C6 0.011(4) 0.016(5) 0.018(5) 0.001(4) 0.002(4) -0.002(4)
C32 0.009(4) 0.012(4) 0.014(5) -0.001(4) 0.005(4) -0.004(4)
C22 0.031(6) 0.017(5) 0.035(7) 0.009(5) 0.011(5) 0.005(5)
C11 0.025(5) 0.015(5) 0.029(6) -0.003(4) 0.011(5) 0.007(4)
C30 0.019(5) 0.008(4) 0.017(5) 0.000(4) -0.001(4) 0.003(4)
C8 0.015(5) 0.013(4) 0.018(5) 0.000(4) 0.007(4) 0.000(4)
C3 0.010(4) 0.014(4) 0.022(6) -0.001(4) -0.002(4) 0.003(3)
C26 0.020(5) 0.013(4) 0.017(5) -0.001(4) -0.001(4) -0.005(4)
C4 0.011(5) 0.019(5) 0.020(6) -0.001(4) 0.005(4) -0.002(4)
C16 0.012(5) 0.019(5) 0.020(5) -0.002(4) 0.001(4) 0.006(4)
C23 0.029(6) 0.013(5) 0.017(5) 0.007(4) -0.001(5) 0.004(4)
C9 0.018(5) 0.011(4) 0.019(5) 0.007(4) 0.006(4) -0.004(4)
C24 0.007(5) 0.012(4) 0.039(7) 0.003(4) 0.000(5) 0.003(4)
C10 0.019(5) 0.006(4) 0.013(5) 0.001(4) 0.000(4) 0.005(4)
C25 0.016(5) 0.017(5) 0.014(5) 0.008(4) 0.001(4) 0.004(4)
C19 0.027(7) 0.055(8) 0.031(7) 0.010(6) -0.004(5) 0.013(6)
C12 0.028(6) 0.027(6) 0.024(6) 0.001(5) -0.007(5) -0.002(5)
C13 0.037(7) 0.028(6) 0.023(6) -0.008(5) -0.017(5) 0.006(5)
C20 0.031(7) 0.077(9) 0.025(6) 0.023(6) -0.003(6) 0.027(7)
C5 0.014(5) 0.009(4) 0.024(5) 0.004(4) 0.001(4) 0.008(4)
C21 0.042(7) 0.045(7) 0.031(6) 0.016(5) 0.003(6) 0.028(7)
C14 0.030(6) 0.015(5) 0.023(6) -0.006(4) -0.004(5) 0.005(4)
C31 0.019(6) 0.014(4) 0.021(5) 0.003(4) 0.002(4) 0.007(4)
C1 0.019(5) 0.004(4) 0.021(5) 0.001(4) 0.003(4) -0.001(4)
O16 0.023(4) 0.012(3) 0.029(4) 0.004(3) -0.002(4) 0.000(3)
O11 0.013(3) 0.010(3) 0.038(4) -0.001(3) -0.002(4) -0.004(3)
O17 0.020(4) 0.016(3) 0.035(4) -0.003(3) -0.010(4) -0.002(3)
O10 0.018(3) 0.010(3) 0.029(4) 0.006(3) -0.007(3) 0.002(3)
O24 0.020(3) 0.015(3) 0.023(3) -0.002(3) -0.005(3) -0.007(3)
O22 0.020(3) 0.012(3) 0.027(4) 0.000(3) 0.000(3) 0.000(3)
O20 0.021(4) 0.023(4) 0.020(4) 0.000(3) -0.003(3) -0.006(3)
O21 0.023(4) 0.008(3) 0.026(4) 0.000(3) -0.001(3) 0.002(3)
O23 0.016(4) 0.036(4) 0.028(4) 0.005(3) 0.000(3) -0.007(3)
O18 0.017(3) 0.010(3) 0.027(4) -0.001(3) -0.006(3) 0.002(3)
O9 0.018(4) 0.011(3) 0.042(5) -0.004(3) -0.009(4) 0.002(3)
O27 0.021(4) 0.014(3) 0.020(4) 0.003(3) -0.001(3) 0.003(3)
O1W 0.126(10) 0.043(6) 0.042(6) -0.004(4) 0.025(6) -0.001(6)
O2W 0.18(2) 0.58(6) 0.20(3) 0.10(3) 0.04(2) 0.02(4)
O3W 0.25(2) 0.132(16) 0.19(2) 0.009(14) 0.03(2) -0.019(17)
O4W 0.33(3) 0.51(4) 0.034(8) -0.079(15) -0.011(13) 0.24(3)
O7W 0.36(5) 0.48(6) 0.55(7) -0.11(6) -0.04(5) -0.16(5)
O1 0.48(7) 0.81(10) 0.35(5) 0.19(6) -0.17(5) 0.22(7)

loop_
_atom_type_symbol
_atom_type_description
_atom_type_scat_dispersion_real
_atom_type_scat_dispersion_imag
_atom_type_scat_source
C C 0.0033 0.0016 'International Tables Vol C Tables 4.2.6.8 and 6.1.1.4'
H H 0.0000 0.0000 'International Tables Vol C Tables 4.2.6.8 and 6.1.1.4'
O O 0.0106 0.0060 'International Tables Vol C Tables 4.2.6.8 and 6.1.1.4'
Cd Cd -0.8075 1.2024 'International Tables Vol C Tables 4.2.6.8 and 6.1.1.4'
P P 0.1023 0.0942 'International Tables Vol C Tables 4.2.6.8 and 6.1.1.4'

loop_
_geom_angle_atom_site_label_1
_geom_angle_atom_site_label_2
_geom_angle_atom_site_label_3
_geom_angle
_geom_angle_site_symmetry_1
_geom_angle_site_symmetry_3
O23 CD1 O24 175.3(2) . .
O23 CD1 O9 93.3(3) . .
O24 CD1 O9 90.7(2) . .
O23 CD1 O27 95.5(2) . .
O24 CD1 O27 83.9(2) . .
O9 CD1 O27 126.2(2) . .
O23 CD1 O10 89.4(3) . 4_756
O24 CD1 O10 88.4(2) . 4_756
O9 CD1 O10 88.1(2) . 4_756
O27 CD1 O10 144.8(2) . 4_756
O23 CD1 O11 91.0(2) . 4_756
O24 CD1 O11 84.3(2) . 4_756
O9 CD1 O11 142.6(2) . 4_756
O27 CD1 O11 90.2(2) . 4_756
O10 CD1 O11 54.9(2) 4_756 4_756
O23 CD1 O8 85.3(2) . .
O24 CD1 O8 99.0(2) . .
O9 CD1 O8 54.2(2) . .
O27 CD1 O8 73.8(2) . .
O10 CD1 O8 141.3(2) 4_756 .
O11 CD1 O8 163.1(2) 4_756 .
O23 CD1 C1 92.6(3) . 4_756
O24 CD1 C1 83.6(2) . 4_756
O9 CD1 C1 115.4(2) . 4_756
O27 CD1 C1 117.1(3) . 4_756
O10 CD1 C1 27.8(2) 4_756 4_756
O11 CD1 C1 27.3(2) 4_756 4_756
O8 CD1 C1 169.1(2) . 4_756
O20 CD2 O22 176.9(2) . .
O20 CD2 O21 92.8(2) . .
O22 CD2 O21 89.0(2) . .
O20 CD2 O18 85.2(2) . .
O22 CD2 O18 91.7(2) . .
O21 CD2 O18 133.3(2) . .
O20 CD2 O16 91.6(2) . 4_446
O22 CD2 O16 88.8(2) . 4_446
O21 CD2 O16 137.2(2) . 4_446
O18 CD2 O16 89.4(2) . 4_446
O20 CD2 O17 96.0(2) . 4_446
O22 CD2 O17 86.7(2) . 4_446
O21 CD2 O17 83.5(2) . 4_446
O18 CD2 O17 143.1(2) . 4_446
O16 CD2 O17 53.7(2) 4_446 4_446
O20 CD2 O19 90.7(2) . .
O22 CD2 O19 87.0(2) . .
O21 CD2 O19 80.7(2) . .
O18 CD2 O19 52.75(19) . .
O16 CD2 O19 141.7(2) 4_446 .
O17 CD2 O19 163.1(2) 4_446 .
O12 CD3 O8 89.5(2) . 1_455
O12 CD3 O15 142.0(2) . .
O8 CD3 O15 105.6(3) 1_455 .
O12 CD3 O19 89.6(2) . 1_655
O8 CD3 O19 157.6(2) 1_455 1_655
O15 CD3 O19 88.5(2) . 1_655
O12 CD3 O14 161.3(2) . .
O8 CD3 O14 90.0(2) 1_455 .
O15 CD3 O14 55.6(2) . .
O19 CD3 O14 83.7(2) 1_655 .
O12 CD3 O13 54.8(2) . .
O8 CD3 O13 83.7(2) 1_455 .
O15 CD3 O13 158.9(2) . .
O19 CD3 O13 77.6(2) 1_655 .
O14 CD3 O13 106.6(2) . .
O12 CD3 O27 73.1(2) . 1_455
O8 CD3 O27 73.6(2) 1_455 1_455
O15 CD3 O27 78.1(2) . 1_455
O19 CD3 O27 127.2(2) 1_655 1_455
O14 CD3 O27 124.5(2) . 1_455
O13 CD3 O27 123.0(2) . 1_455
C32 O19 CD3 132.4(6) . 1_455
C32 O19 CD2 87.2(5) . .
CD3 O19 CD2 129.7(3) 1_455 .
C6 O26 C9 117.9(7) . .
C8 O8 CD3 142.9(6) . 1_655
C8 O8 CD1 88.1(5) . .
CD3 O8 CD1 106.7(2) 1_655 .
C16 O13 CD3 85.1(6) . .
C17 O14 CD3 89.4(5) . .
C16 O12 CD3 98.2(5) . .
C17 O15 CD3 94.1(6) . .
C25 O25 C24 116.4(7) . .
C2 C7 C6 119.7(9) . .
C2 C7 H7 120.2 . .
C6 C7 H7 120.2 . .
C30 C29 C28 119.4(8) . .
C30 C29 C32 120.3(7) . .
C28 C29 C32 120.3(8) . .
C26 C27 C28 119.8(8) . .
C26 C27 C31 120.8(8) . .
C28 C27 C31 119.2(8) . .
C27 C28 C29 120.0(9) . .
C27 C28 H28 120.0 . .
C29 C28 H28 120.0 . .
C14 C15 C10 120.5(9) . .
C14 C15 C16 117.1(8) . .
C10 C15 C16 122.3(8) . .
C3 C2 C7 120.1(9) . .
C3 C2 C1 120.1(9) . .
C7 C2 C1 119.8(9) . .
O14 C17 O15 120.9(9) . .
O14 C17 C18 121.6(8) . .
O15 C17 C18 117.5(9) . .
C23 C18 C19 118.1(9) . .
C23 C18 C17 123.5(9) . .
C19 C18 C17 118.2(9) . .
O26 C6 C5 124.0(8) . .
O26 C6 C7 115.1(8) . .
C5 C6 C7 120.9(9) . .
O18 C32 O19 121.7(8) . .
O18 C32 C29 118.5(8) . .
O19 C32 C29 119.8(7) . .
C21 C22 C23 120.2(10) . .
C21 C22 H22 119.9 . .
C23 C22 H22 119.9 . .
C10 C11 C12 121.2(10) . .
C10 C11 H11 119.4 . .
C12 C11 H11 119.4 . .
C25 C30 C29 120.9(8) . .
C25 C30 H30 119.5 . .
C29 C30 H30 119.5 . .
O9 C8 O8 120.2(8) . .
O9 C8 C4 119.4(9) . .
O8 C8 C4 120.4(8) . .
C2 C3 C4 120.3(9) . .
C2 C3 H3 119.8 . .
C4 C3 H3 119.8 . .
C27 C26 C25 119.8(9) . .
C27 C26 H26 120.1 . .
C25 C26 H26 120.1 . .
C3 C4 C5 120.0(8) . .
C3 C4 C8 121.1(8) . .
C5 C4 C8 118.9(8) . .
O13 C16 O12 121.8(9) . .
O13 C16 C15 120.3(8) . .
O12 C16 C15 117.6(8) . .
C18 C23 C22 119.6(10) . .
C18 C23 C24 123.2(8) . .
C22 C23 C24 117.1(9) . .
O26 C9 C10 106.5(7) . .
O26 C9 H9A 110.4 . .
C10 C9 H9A 110.4 . .
O26 C9 H9B 110.4 . .
C10 C9 H9B 110.4 . .
H9A C9 H9B 108.6 . .
O25 C24 C23 106.5(8) . .
O25 C24 H24A 110.4 . .
C23 C24 H24A 110.4 . .
O25 C24 H24B 110.4 . .
C23 C24 H24B 110.4 . .
H24A C24 H24B 108.6 . .
C11 C10 C15 118.4(9) . .
C11 C10 C9 119.0(8) . .
C15 C10 C9 122.2(8) . .
C30 C25 O25 125.5(8) . .
C30 C25 C26 120.0(8) . .
O25 C25 C26 114.5(8) . .
C20 C19 C18 121.7(11) . .
C20 C19 H19 119.2 . .
C18 C19 H19 119.2 . .
C13 C12 C11 118.8(10) . .
C13 C12 H12 120.6 . .
C11 C12 H12 120.6 . .
C12 C13 C14 121.6(10) . .
C12 C13 H13 119.2 . .
C14 C13 H13 119.2 . .
C21 C20 C19 119.8(11) . .
C21 C20 H20 120.1 . .
C19 C20 H20 120.1 . .
C6 C5 C4 119.0(8) . .
C6 C5 H5 120.5 . .
C4 C5 H5 120.5 . .
C20 C21 C22 120.4(10) . .
C20 C21 H21 119.8 . .
C22 C21 H21 119.8 . .
C15 C14 C13 119.3(10) . .
C15 C14 H14 120.3 . .
C13 C14 H14 120.3 . .
O16 C31 O17 120.6(8) . .
O16 C31 C27 118.7(8) . .
O17 C31 C27 120.7(8) . .
O11 C1 O10 120.8(8) . .
O11 C1 C2 121.2(8) . .
O10 C1 C2 118.0(8) . .
O11 C1 CD1 61.3(4) . 4_746
O10 C1 CD1 60.2(4) . 4_746
C2 C1 CD1 169.9(7) . 4_746
C31 O16 CD2 96.0(5) . 4_456
C1 O11 CD1 91.4(5) . 4_746
C31 O17 CD2 89.4(5) . 4_456
C1 O10 CD1 92.0(5) . 4_746
CD1 O24 H24C 109.5 . .
CD1 O24 H24D 109.5 . .
H24C O24 H24D 109.3 . .
CD2 O22 H22A 110.9 . .
CD2 O22 H22B 110.5 . .
H22A O22 H22B 108.0 . .
CD2 O20 H20A 109.9 . .
CD2 O20 H20B 109.6 . .
H20A O20 H20B 109.1 . .
CD2 O21 H21A 109.6 . .
CD2 O21 H21B 109.1 . .
H21A O21 H21B 109.3 . .
CD1 O23 H23A 109.8 . .
CD1 O23 H23B 109.0 . .
H23A O23 H23B 109.3 . .
C32 O18 CD2 98.3(5) . .
C8 O9 CD1 97.4(6) . .
CD1 O27 CD3 100.4(2) . 1_655
H1WA O1W H1WB 109.5 . .
H2WA O2W H2WB 109.5 . .
H3WA O3W H3WB 109.5 . .
H4WA O4W H4WB 109.5 . .
H7WA O7W H7WB 109.5 . .
H1A O1 H1B 109.5 . .

loop_
_geom_bond_atom_site_label_1
_geom_bond_atom_site_label_2
_geom_bond_distance
_geom_bond_site_symmetry_2
CD1 O23 2.264(7) .
CD1 O24 2.268(6) .
CD1 O9 2.314(7) .
CD1 O27 2.361(6) .
CD1 O10 2.363(6) 4_756
CD1 O11 2.388(6) 4_756
CD1 O8 2.510(6) .
CD1 C1 2.722(8) 4_756
CD2 O20 2.273(6) .
CD2 O22 2.278(6) .
CD2 O21 2.291(6) .
CD2 O18 2.340(6) .
CD2 O16 2.359(6) 4_446
CD2 O17 2.496(6) 4_446
CD2 O19 2.566(6) .
CD3 O12 2.252(6) .
CD3 O8 2.252(6) 1_455
CD3 O15 2.289(7) .
CD3 O19 2.304(6) 1_655
CD3 O14 2.397(6) .
CD3 O13 2.547(7) .
CD3 O27 2.612(6) 1_455
O19 C32 1.263(10) .
O19 CD3 2.304(6) 1_455
O26 C6 1.366(11) .
O26 C9 1.452(10) .
O8 C8 1.275(11) .
O8 CD3 2.252(6) 1_655
O13 C16 1.262(11) .
O14 C17 1.251(12) .
O12 C16 1.281(11) .
O15 C17 1.263(11) .
O25 C25 1.379(11) .
O25 C24 1.442(10) .
C7 C2 1.393(13) .
C7 C6 1.405(13) .
C7 H7 0.9300 .
C29 C30 1.382(12) .
C29 C28 1.398(12) .
C29 C32 1.508(12) .
C27 C26 1.377(13) .
C27 C28 1.397(12) .
C27 C31 1.509(12) .
C28 H28 0.9300 .
C15 C14 1.385(13) .
C15 C10 1.401(13) .
C15 C16 1.511(13) .
C2 C3 1.380(13) .
C2 C1 1.489(12) .
C17 C18 1.488(14) .
C18 C23 1.381(14) .
C18 C19 1.410(14) .
C6 C5 1.376(13) .
C32 O18 1.243(10) .
C22 C21 1.394(16) .
C22 C23 1.401(13) .
C22 H22 0.9300 .
C11 C10 1.378(13) .
C11 C12 1.409(15) .
C11 H11 0.9300 .
C30 C25 1.367(13) .
C30 H30 0.9300 .
C8 O9 1.267(10) .
C8 C4 1.488(13) .
C3 C4 1.397(12) .
C3 H3 0.9300 .
C26 C25 1.405(13) .
C26 H26 0.9300 .
C4 C5 1.417(13) .
C23 C24 1.499(13) .
C9 C10 1.501(13) .
C9 H9A 0.9700 .
C9 H9B 0.9700 .
C24 H24A 0.9700 .
C24 H24B 0.9700 .
C19 C20 1.372(16) .
C19 H19 0.9300 .
C12 C13 1.352(15) .
C12 H12 0.9300 .
C13 C14 1.387(15) .
C13 H13 0.9300 .
C20 C21 1.349(17) .
C20 H20 0.9300 .
C5 H5 0.9300 .
C21 H21 0.9300 .
C14 H14 0.9300 .
C31 O16 1.259(11) .
C31 O17 1.270(11) .
C1 O11 1.249(11) .
C1 O10 1.269(11) .
C1 CD1 2.722(8) 4_746
O16 CD2 2.359(6) 4_456
O11 CD1 2.388(6) 4_746
O17 CD2 2.496(6) 4_456
O10 CD1 2.363(6) 4_746
O24 H24C 0.8525 .
O24 H24D 0.8527 .
O22 H22A 0.8752 .
O22 H22B 0.8747 .
O20 H20A 0.8558 .
O20 H20B 0.8557 .
O21 H21A 0.8522 .
O21 H21B 0.8520 .
O23 H23A 0.8530 .
O23 H23B 0.8527 .
O27 CD3 2.612(6) 1_655
O1W H1WA 0.8500 .
O1W H1WB 0.8500 .
O2W H2WA 0.8500 .
O2W H2WB 0.8499 .
O3W H3WA 0.8501 .
O3W H3WB 0.8500 .
O4W H4WA 0.8501 .
O4W H4WB 0.8501 .
O7W H7WA 0.8500 .
O7W H7WB 0.8498 .
O1 H1A 0.8499 .
O1 H1B 0.8499 .

loop_
_geom_torsion_atom_site_label_1
_geom_torsion_atom_site_label_2
_geom_torsion_atom_site_label_3
_geom_torsion_atom_site_label_4
_geom_torsion
_geom_torsion_site_symmetry_1
_geom_torsion_site_symmetry_4
C26 C27 C28 C29 2.8(13) . .
C31 C27 C28 C29 178.1(8) . .
C30 C29 C28 C27 -2.7(13) . .
C32 C29 C28 C27 178.0(8) . .
C6 C7 C2 C3 0.4(13) . .
C6 C7 C2 C1 178.4(8) . .
CD3 O14 C17 O15 -1.5(9) . .
CD3 O14 C17 C18 178.7(8) . .
CD3 O15 C17 O14 1.6(9) . .
CD3 O15 C17 C18 -178.6(7) . .
O14 C17 C18 C23 -36.6(15) . .
O15 C17 C18 C23 143.6(10) . .
O14 C17 C18 C19 147.6(10) . .
O15 C17 C18 C19 -32.2(13) . .
C9 O26 C6 C5 -5.6(12) . .
C9 O26 C6 C7 174.8(8) . .
C2 C7 C6 O26 -179.0(7) . .
C2 C7 C6 C5 1.4(14) . .
CD3 O19 C32 O18 144.2(7) 1_455 .
CD2 O19 C32 O18 -1.1(8) . .
CD3 O19 C32 C29 -37.4(11) 1_455 .
CD2 O19 C32 C29 177.3(7) . .
C30 C29 C32 O18 -13.3(13) . .
C28 C29 C32 O18 166.0(8) . .
C30 C29 C32 O19 168.2(8) . .
C28 C29 C32 O19 -12.5(13) . .
C28 C29 C30 C25 0.6(14) . .
C32 C29 C30 C25 179.9(9) . .
CD3 O8 C8 O9 -116.4(9) 1_655 .
CD1 O8 C8 O9 -0.7(9) . .
CD3 O8 C8 C4 63.5(13) 1_655 .
CD1 O8 C8 C4 179.2(8) . .
C7 C2 C3 C4 -1.4(14) . .
C1 C2 C3 C4 -179.4(8) . .
C28 C27 C26 C25 -0.9(14) . .
C31 C27 C26 C25 -176.1(9) . .
C2 C3 C4 C5 0.5(14) . .
C2 C3 C4 C8 178.7(8) . .
O9 C8 C4 C3 175.2(9) . .
O8 C8 C4 C3 -4.8(14) . .
O9 C8 C4 C5 -6.7(13) . .
O8 C8 C4 C5 173.4(8) . .
CD3 O13 C16 O12 3.2(8) . .
CD3 O13 C16 C15 -170.9(8) . .
CD3 O12 C16 O13 -3.6(9) . .
CD3 O12 C16 C15 170.6(7) . .
C14 C15 C16 O13 34.0(12) . .
C10 C15 C16 O13 -148.9(9) . .
C14 C15 C16 O12 -140.3(9) . .
C10 C15 C16 O12 36.8(12) . .
C19 C18 C23 C22 2.3(15) . .
C17 C18 C23 C22 -173.5(9) . .
C19 C18 C23 C24 179.1(10) . .
C17 C18 C23 C24 3.3(15) . .
C21 C22 C23 C18 -3.0(15) . .
C21 C22 C23 C24 -179.9(9) . .
C6 O26 C9 C10 -177.0(7) . .
C25 O25 C24 C23 174.7(7) . .
C18 C23 C24 O25 -71.7(12) . .
C22 C23 C24 O25 105.1(10) . .
C12 C11 C10 C15 1.9(14) . .
C12 C11 C10 C9 174.6(9) . .
C14 C15 C10 C11 -0.7(13) . .
C16 C15 C10 C11 -177.7(8) . .
C14 C15 C10 C9 -173.2(8) . .
C16 C15 C10 C9 9.8(13) . .
O26 C9 C10 C11 -114.2(9) . .
O26 C9 C10 C15 58.3(11) . .
C29 C30 C25 O25 -179.1(8) . .
C29 C30 C25 C26 1.3(14) . .
C24 O25 C25 C30 11.8(13) . .
C24 O25 C25 C26 -168.6(8) . .
C27 C26 C25 C30 -1.1(14) . .
C27 C26 C25 O25 179.2(8) . .
C23 C18 C19 C20 1.3(17) . .
C17 C18 C19 C20 177.3(11) . .
C10 C11 C12 C13 -1.9(15) . .
C11 C12 C13 C14 0.9(15) . .
C18 C19 C20 C21 -4(2) . .
O26 C6 C5 C4 178.2(8) . .
C7 C6 C5 C4 -2.2(14) . .
C3 C4 C5 C6 1.3(13) . .
C8 C4 C5 C6 -176.9(8) . .
C19 C20 C21 C22 4(2) . .
C23 C22 C21 C20 -0.1(18) . .
C10 C15 C14 C13 -0.3(14) . .
C16 C15 C14 C13 176.9(8) . .
C12 C13 C14 C15 0.2(15) . .
C26 C27 C31 O16 -175.6(9) . .
C28 C27 C31 O16 9.2(13) . .
C26 C27 C31 O17 5.1(14) . .
C28 C27 C31 O17 -170.2(9) . .
C3 C2 C1 O11 172.9(9) . .
C7 C2 C1 O11 -5.1(13) . .
C3 C2 C1 O10 -4.8(13) . .
C7 C2 C1 O10 177.2(8) . .
C3 C2 C1 CD1 72(4) . 4_746
C7 C2 C1 CD1 -106(4) . 4_746
O17 C31 O16 CD2 6.5(10) . 4_456
C27 C31 O16 CD2 -172.8(7) . 4_456
O10 C1 O11 CD1 9.0(9) . 4_746
C2 C1 O11 CD1 -168.6(8) . 4_746
O16 C31 O17 CD2 -6.1(9) . 4_456
C27 C31 O17 CD2 173.2(8) . 4_456
O11 C1 O10 CD1 -9.1(9) . 4_746
C2 C1 O10 CD1 168.6(7) . 4_746
O19 C32 O18 CD2 1.2(9) . .
C29 C32 O18 CD2 -177.2(7) . .
O8 C8 O9 CD1 0.8(9) . .
C4 C8 O9 CD1 -179.2(7) . .
